data_2224715
loop_
_publ_author_name
'Datta, Mrityunjoy'
'Buglass, Alan J.'
'Elsegood, Mark R. J.'

_publ_section_title
;
 <i>N</i>-(3-Methoxyphenyl)-<i>tert</i>-butanesulfinamide
;
_journal_coeditor_code NG2698
_journal_issue 1
_journal_name_full 'Acta Crystallographica Section E'
_journal_page_first o109
_journal_paper_doi 10.1107/S1600536809052507
_journal_volume 66
_journal_year 2010
_chemical_formula_iupac 'C11 H17 N O2 S'
_chemical_formula_moiety 'C11 H17 N O2 S'
_chemical_formula_sum 'C11 H17 N O2 S'
_chemical_formula_weight 227.32
_chemical_name_systematic
;
<i>N</i>-(3-Methoxyphenyl)-<i>tert</i>-butanesulfinamide
;
_space_group_IT_number 14
_symmetry_cell_setting monoclinic
_symmetry_space_group_name_Hall '-P 2yn'
_symmetry_space_group_name_H-M 'P 1 21/n 1'
_atom_sites_solution_hydrogens geom
_atom_sites_solution_primary direct
_atom_sites_solution_secondary difmap
_audit_creation_method SHELXL-97
_cell_angle_alpha 90.00
_cell_angle_beta 93.2992(15)
_cell_angle_gamma 90.00
_cell_formula_units_Z 4
_cell_length_a 12.4068(13)
_cell_length_b 7.3076(8)
_cell_length_c 12.9230(13)
_cell_measurement_reflns_used 4390
_cell_measurement_temperature 150(2)
_cell_measurement_theta_max 27.22
_cell_measurement_theta_min 2.22
_cell_volume 1169.7(2)
_computing_cell_refinement 'SAINT (Bruker, 2006)'
_computing_data_collection 'APEX2 (Bruker, 2006)'
_computing_data_reduction 'SAINT (Bruker, 2006)'
_computing_molecular_graphics 'SHELXTL (Sheldrick, 2008)'
_computing_publication_material 'SHELXTL (Sheldrick, 2008) and local programs'
_computing_structure_refinement 'SHELXL97 (Sheldrick, 2008)'
_computing_structure_solution 'SHELXS97 (Sheldrick, 2008)'
_diffrn_ambient_temperature 150(2)
_diffrn_measured_fraction_theta_full 0.998
_diffrn_measured_fraction_theta_max 0.998
_diffrn_measurement_device_type 'Bruker APEXII CCD diffractometer'
_diffrn_measurement_method '\w rotation with narrow frames'
_diffrn_radiation_monochromator graphite
_diffrn_radiation_source 'fine-focus sealed tube'
_diffrn_radiation_type MoK\a
_diffrn_radiation_wavelength 0.71073
_diffrn_reflns_av_R_equivalents 0.0320
_diffrn_reflns_av_sigmaI/netI 0.0286
_diffrn_reflns_limit_h_max 16
_diffrn_reflns_limit_h_min -15
_diffrn_reflns_limit_k_max 9
_diffrn_reflns_limit_k_min -9
_diffrn_reflns_limit_l_max 16
_diffrn_reflns_limit_l_min -16
_diffrn_reflns_number 10627
_diffrn_reflns_theta_full 27.33
_diffrn_reflns_theta_max 27.33
_diffrn_reflns_theta_min 2.21
_diffrn_standards_decay_% 0
_diffrn_standards_number 0
_exptl_absorpt_coefficient_mu 0.258
_exptl_absorpt_correction_T_max 0.950
_exptl_absorpt_correction_T_min 0.911
_exptl_absorpt_correction_type multi-scan
_exptl_absorpt_process_details '(SADABS; Sheldrick, 2007)'
_exptl_crystal_colour colourless
_exptl_crystal_density_diffrn 1.291
_exptl_crystal_density_method 'not measured'
_exptl_crystal_description block
_exptl_crystal_F_000 488
_exptl_crystal_size_max 0.37
_exptl_crystal_size_mid 0.22
_exptl_crystal_size_min 0.20
_refine_diff_density_max 0.622
_refine_diff_density_min -0.403
_refine_ls_extinction_method none
_refine_ls_goodness_of_fit_ref 1.070
_refine_ls_hydrogen_treatment constr
_refine_ls_matrix_type full
_refine_ls_number_parameters 166
_refine_ls_number_reflns 2633
_refine_ls_number_restraints 149
_refine_ls_restrained_S_all 1.041
_refine_ls_R_factor_all 0.0507
_refine_ls_R_factor_gt 0.0417
_refine_ls_shift/su_max 0.001
_refine_ls_shift/su_mean 0.000
_refine_ls_structure_factor_coef Fsqd
_refine_ls_weighting_details 'calc w=1/[\s^2^(Fo^2^)+(0.0560P)^2^+0.7085P] where P=(Fo^2^+2Fc^2^)/3'
_refine_ls_weighting_scheme calc
_refine_ls_wR_factor_gt 0.1104
_refine_ls_wR_factor_ref 0.1165
_reflns_number_gt 2237
_reflns_number_total 2633
_reflns_threshold_expression I>2\s(I)
_cod_data_source_file ng2698.cif
_cod_data_source_block I
_cod_original_sg_symbol_H-M 'P 21/n'
_cod_database_code 2224715
_cod_database_fobs_code 2224715

loop_
_symmetry_equiv_pos_as_xyz
'x, y, z'
'-x+1/2, y+1/2, -z+1/2'
'-x, -y, -z'
'x-1/2, -y-1/2, z-1/2'

loop_
_atom_site_type_symbol
_atom_site_label
_atom_site_fract_x
_atom_site_fract_y
_atom_site_fract_z
_atom_site_U_iso_or_equiv
_atom_site_adp_type
_atom_site_calc_flag
_atom_site_refinement_flags
_atom_site_occupancy
_atom_site_disorder_assembly
_atom_site_disorder_group
O O1 0.54940(10) -0.05258(18) 0.36978(10) 0.0229(3) Uani d PDU 0.900(2) A 1
S S1 0.50816(3) 0.13248(6) 0.33748(3) 0.01938(15) Uani d PDU 0.900(2) A 1
N N1 0.42312(12) 0.2035(3) 0.42415(12) 0.0236(4) Uani d PDU 0.900(2) A 1
H H1 0.4482 0.2281 0.4877 0.028 Uiso calc PR 0.900(2) A 1
C C1 0.31128(13) 0.2253(2) 0.39789(13) 0.0253(4) Uani d . 1 . .
C C2 0.24035(14) 0.2103(3) 0.47687(14) 0.0277(4) Uani d . 1 A .
H H2 0.2669 0.1811 0.5453 0.033 Uiso calc R 1 . .
C C3 0.13034(14) 0.2383(3) 0.45550(14) 0.0289(4) Uani d . 1 . .
O O2 0.06872(11) 0.2258(3) 0.54029(11) 0.0462(4) Uani d . 1 A .
C C11 -0.04594(16) 0.2441(4) 0.52212(19) 0.0487(6) Uani d . 1 . .
H H11A -0.0626 0.3643 0.4916 0.073 Uiso calc R 1 A .
H H11B -0.0808 0.2325 0.5879 0.073 Uiso calc R 1 . .
H H11C -0.0727 0.1480 0.4744 0.073 Uiso calc R 1 . .
C C4 0.08935(14) 0.2716(3) 0.35566(15) 0.0300(4) Uani d . 1 A .
H H4 0.0140 0.2867 0.3407 0.036 Uiso calc R 1 . .
C C5 0.16122(16) 0.2821(3) 0.27816(15) 0.0384(5) Uani d . 1 . .
H H5 0.1340 0.3040 0.2090 0.046 Uiso calc R 1 A .
C C6 0.27117(15) 0.2620(3) 0.29758(14) 0.0328(4) Uani d . 1 A .
H H6 0.3188 0.2731 0.2429 0.039 Uiso calc R 1 . .
C C7 0.62017(14) 0.2928(3) 0.36663(14) 0.0212(4) Uani d PDU 0.900(2) A 1
C C8 0.57870(17) 0.4793(3) 0.32914(18) 0.0314(5) Uani d PDU 0.900(2) A 1
H H8A 0.5209 0.5198 0.3724 0.047 Uiso calc PR 0.900(2) A 1
H H8B 0.5507 0.4698 0.2569 0.047 Uiso calc PR 0.900(2) A 1
H H8C 0.6379 0.5682 0.3341 0.047 Uiso calc PR 0.900(2) A 1
C C9 0.65533(15) 0.2918(3) 0.48138(15) 0.0262(4) Uani d PDU 0.900(2) A 1
H H9A 0.6810 0.1694 0.5015 0.039 Uiso calc PR 0.900(2) A 1
H H9B 0.5939 0.3248 0.5220 0.039 Uiso calc PR 0.900(2) A 1
H H9C 0.7137 0.3807 0.4945 0.039 Uiso calc PR 0.900(2) A 1
C C10 0.7108(2) 0.2247(6) 0.3005(2) 0.0282(7) Uani d PDU 0.900(2) A 1
H H10A 0.7359 0.1048 0.3258 0.042 Uiso calc PR 0.900(2) A 1
H H10B 0.7710 0.3118 0.3054 0.042 Uiso calc PR 0.900(2) A 1
H H10C 0.6835 0.2141 0.2281 0.042 Uiso calc PR 0.900(2) A 1
O O1X 0.5509(11) 0.5520(16) 0.3695(10) 0.032(3) Uiso d PDU 0.100(2) A 2
S S1X 0.5084(4) 0.3681(6) 0.3374(3) 0.0303(15) Uiso d PDU 0.100(2) A 2
N N1X 0.4214(12) 0.288(2) 0.4216(13) 0.026(4) Uiso d PDU 0.100(2) A 2
H H1X 0.4450 0.2833 0.4871 0.032 Uiso calc PR 0.100(2) A 2
C C7X 0.6173(12) 0.204(2) 0.3663(12) 0.029(4) Uiso d PDU 0.100(2) A 2
C C8X 0.5762(16) 0.016(2) 0.3308(16) 0.034(4) Uiso d PDU 0.100(2) A 2
H H8D 0.5135 -0.0179 0.3694 0.052 Uiso calc PR 0.100(2) A 2
H H8E 0.6335 -0.0751 0.3436 0.052 Uiso calc PR 0.100(2) A 2
H H8F 0.5553 0.0197 0.2565 0.052 Uiso calc PR 0.100(2) A 2
C C9X 0.6514(16) 0.199(3) 0.4840(12) 0.032(5) Uiso d PDU 0.100(2) A 2
H H9D 0.6766 0.3204 0.5065 0.048 Uiso calc PR 0.100(2) A 2
H H9E 0.7096 0.1097 0.4964 0.048 Uiso calc PR 0.100(2) A 2
H H9F 0.5893 0.1635 0.5231 0.048 Uiso calc PR 0.100(2) A 2
C C10X 0.7138(19) 0.269(4) 0.308(2) 0.025(8) Uiso d PDU 0.100(2) A 2
H H10D 0.7374 0.3893 0.3344 0.038 Uiso calc PR 0.100(2) A 2
H H10E 0.6927 0.2793 0.2338 0.038 Uiso calc PR 0.100(2) A 2
H H10F 0.7731 0.1813 0.3179 0.038 Uiso calc PR 0.100(2) A 2

loop_
_atom_site_aniso_label
_atom_site_aniso_U_11
_atom_site_aniso_U_22
_atom_site_aniso_U_33
_atom_site_aniso_U_12
_atom_site_aniso_U_13
_atom_site_aniso_U_23
O1 0.0234(6) 0.0218(7) 0.0233(6) 0.0001(5) 0.0005(5) 0.0005(5)
S1 0.0152(2) 0.0251(2) 0.0179(2) 0.00068(16) 0.00179(14) 0.00043(17)
N1 0.0151(8) 0.0366(11) 0.0193(8) 0.0024(7) 0.0019(6) 0.0015(7)
C1 0.0168(8) 0.0337(10) 0.0254(9) 0.0007(6) 0.0014(6) 0.0012(7)
C2 0.0215(9) 0.0385(10) 0.0230(8) -0.0003(7) 0.0009(6) 0.0003(7)
C3 0.0189(8) 0.0400(10) 0.0282(9) 0.0001(7) 0.0047(7) -0.0026(7)
O2 0.0164(7) 0.0900(13) 0.0327(8) 0.0034(7) 0.0060(5) 0.0010(7)
C11 0.0156(9) 0.0850(19) 0.0464(12) 0.0009(10) 0.0083(8) -0.0025(12)
C4 0.0180(8) 0.0380(10) 0.0336(10) 0.0047(7) -0.0021(7) -0.0017(8)
C5 0.0284(10) 0.0603(14) 0.0259(9) 0.0128(9) -0.0022(7) 0.0034(9)
C6 0.0243(9) 0.0504(12) 0.0241(9) 0.0076(8) 0.0050(7) 0.0068(8)
C7 0.0165(8) 0.0226(10) 0.0251(9) -0.0010(7) 0.0064(6) -0.0021(8)
C8 0.0282(10) 0.0240(10) 0.0431(12) 0.0031(8) 0.0109(9) 0.0028(9)
C9 0.0187(9) 0.0324(12) 0.0277(10) -0.0042(8) 0.0026(7) -0.0061(8)
C10 0.0195(12) 0.0340(18) 0.0321(14) 0.0012(10) 0.0109(8) -0.0028(13)

loop_
_atom_type_symbol
_atom_type_description
_atom_type_scat_dispersion_real
_atom_type_scat_dispersion_imag
_atom_type_scat_source
C C 0.0033 0.0016 'International Tables Vol C Tables 4.2.6.8 and 6.1.1.4'
H H 0.0000 0.0000 'International Tables Vol C Tables 4.2.6.8 and 6.1.1.4'
N N 0.0061 0.0033 'International Tables Vol C Tables 4.2.6.8 and 6.1.1.4'
O O 0.0106 0.0060 'International Tables Vol C Tables 4.2.6.8 and 6.1.1.4'
S S 0.1246 0.1234 'International Tables Vol C Tables 4.2.6.8 and 6.1.1.4'

loop_
_geom_angle_atom_site_label_1
_geom_angle_atom_site_label_2
_geom_angle_atom_site_label_3
_geom_angle_site_symmetry_1
_geom_angle_site_symmetry_3
_geom_angle
_geom_angle_publ_flag
O1 S1 N1 . . 108.28(9) ?
O1 S1 C7 . . 106.04(8) ?
N1 S1 C7 . . 99.44(9) ?
C1 N1 S1 . . 121.54(13) ?
C1 N1 H1 . . 119.2 ?
S1 N1 H1 . . 119.2 ?
C6 C1 C2 . . 119.54(16) ?
C6 C1 N1 . . 122.58(16) ?
C2 C1 N1 . . 117.88(15) ?
C6 C1 N1X . . 114.7(6) ?
C2 C1 N1X . . 119.7(6) ?
C1 C2 C3 . . 119.86(16) ?
C1 C2 H2 . . 120.1 ?
C3 C2 H2 . . 120.1 ?
O2 C3 C4 . . 124.38(16) ?
O2 C3 C2 . . 114.58(16) ?
C4 C3 C2 . . 121.03(17) ?
C3 O2 C11 . . 117.06(16) ?
O2 C11 H11A . . 109.5 ?
O2 C11 H11B . . 109.5 ?
H11A C11 H11B . . 109.5 ?
O2 C11 H11C . . 109.5 ?
H11A C11 H11C . . 109.5 ?
H11B C11 H11C . . 109.5 ?
C5 C4 C3 . . 117.97(16) ?
C5 C4 H4 . . 121.0 ?
C3 C4 H4 . . 121.0 ?
C6 C5 C4 . . 122.33(17) ?
C6 C5 H5 . . 118.8 ?
C4 C5 H5 . . 118.8 ?
C5 C6 C1 . . 119.20(17) ?
C5 C6 H6 . . 120.4 ?
C1 C6 H6 . . 120.4 ?
C9 C7 C8 . . 112.73(17) ?
C9 C7 C10 . . 111.27(18) ?
C8 C7 C10 . . 110.95(19) ?
C9 C7 S1 . . 111.54(13) ?
C8 C7 S1 . . 105.49(13) ?
C10 C7 S1 . . 104.40(18) ?
C7 C8 H8A . . 109.5 ?
C7 C8 H8B . . 109.5 ?
H8A C8 H8B . . 109.5 ?
C7 C8 H8C . . 109.5 ?
H8A C8 H8C . . 109.5 ?
H8B C8 H8C . . 109.5 ?
C7 C9 H9A . . 109.5 ?
C7 C9 H9B . . 109.5 ?
H9A C9 H9B . . 109.5 ?
C7 C9 H9C . . 109.5 ?
H9A C9 H9C . . 109.5 ?
H9B C9 H9C . . 109.5 ?
C7 C10 H10A . . 109.5 ?
C7 C10 H10B . . 109.5 ?
H10A C10 H10B . . 109.5 ?
C7 C10 H10C . . 109.5 ?
H10A C10 H10C . . 109.5 ?
H10B C10 H10C . . 109.5 ?
O1X S1X N1X . . 111.3(8) ?
O1X S1X C7X . . 106.8(8) ?
N1X S1X C7X . . 97.7(8) ?
C1 N1X S1X . . 127.0(11) ?
C1 N1X H1X . . 116.5 ?
S1X N1X H1X . . 116.5 ?
C8X C7X C10X . . 112.9(15) ?
C8X C7X C9X . . 109.8(14) ?
C10X C7X C9X . . 108.3(16) ?
C8X C7X S1X . . 107.4(11) ?
C10X C7X S1X . . 106.6(14) ?
C9X C7X S1X . . 111.8(11) ?
C7X C8X H8D . . 109.5 ?
C7X C8X H8E . . 109.5 ?
H8D C8X H8E . . 109.5 ?
C7X C8X H8F . . 109.5 ?
H8D C8X H8F . . 109.5 ?
H8E C8X H8F . . 109.5 ?
C7X C9X H9D . . 109.5 ?
C7X C9X H9E . . 109.5 ?
H9D C9X H9E . . 109.5 ?
C7X C9X H9F . . 109.5 ?
H9D C9X H9F . . 109.5 ?
H9E C9X H9F . . 109.5 ?
C7X C10X H10D . . 109.5 ?
C7X C10X H10E . . 109.5 ?
H10D C10X H10E . . 109.5 ?
C7X C10X H10F . . 109.5 ?
H10D C10X H10F . . 109.5 ?
H10E C10X H10F . . 109.5 ?

loop_
_geom_bond_atom_site_label_1
_geom_bond_atom_site_label_2
_geom_bond_site_symmetry_2
_geom_bond_distance
_geom_bond_publ_flag
O1 S1 . 1.4967(14) ?
S1 N1 . 1.6652(16) ?
S1 C7 . 1.8401(19) ?
N1 C1 . 1.418(2) ?
N1 H1 . 0.8800 ?
C1 C6 . 1.388(3) ?
C1 C2 . 1.390(2) ?
C1 N1X . 1.457(16) ?
C2 C3 . 1.392(2) ?
C2 H2 . 0.9500 ?
C3 O2 . 1.375(2) ?
C3 C4 . 1.381(3) ?
O2 C11 . 1.435(2) ?
C11 H11A . 0.9800 ?
C11 H11B . 0.9800 ?
C11 H11C . 0.9800 ?
C4 C5 . 1.381(3) ?
C4 H4 . 0.9500 ?
C5 C6 . 1.381(3) ?
C5 H5 . 0.9500 ?
C6 H6 . 0.9500 ?
C7 C9 . 1.522(3) ?
C7 C8 . 1.526(3) ?
C7 C10 . 1.534(3) ?
C8 H8A . 0.9800 ?
C8 H8B . 0.9800 ?
C8 H8C . 0.9800 ?
C9 H9A . 0.9800 ?
C9 H9B . 0.9800 ?
C9 H9C . 0.9800 ?
C10 H10A . 0.9800 ?
C10 H10B . 0.9800 ?
C10 H10C . 0.9800 ?
O1X S1X . 1.493(12) ?
S1X N1X . 1.681(13) ?
S1X C7X . 1.828(13) ?
N1X H1X . 0.8800 ?
C7X C8X . 1.528(16) ?
C7X C10X . 1.528(16) ?
C7X C9X . 1.555(15) ?
C8X H8D . 0.9800 ?
C8X H8E . 0.9800 ?
C8X H8F . 0.9800 ?
C9X H9D . 0.9800 ?
C9X H9E . 0.9800 ?
C9X H9F . 0.9800 ?
C10X H10D . 0.9800 ?
C10X H10E . 0.9800 ?
C10X H10F . 0.9800 ?

loop_
_geom_hbond_atom_site_label_D
_geom_hbond_atom_site_label_H
_geom_hbond_atom_site_label_A
_geom_hbond_site_symmetry_A
_geom_hbond_distance_DH
_geom_hbond_distance_HA
_geom_hbond_distance_DA
_geom_hbond_angle_DHA
N1 H1 O1 3_656 0.88 2.24 2.884(2) 129.6
N1X H1X O1X 3_666 0.88 2.21 2.94(2) 141.0

loop_
_geom_torsion_atom_site_label_1
_geom_torsion_atom_site_label_2
_geom_torsion_atom_site_label_3
_geom_torsion_atom_site_label_4
_geom_torsion_site_symmetry_1
_geom_torsion_site_symmetry_2
_geom_torsion_site_symmetry_3
_geom_torsion_site_symmetry_4
_geom_torsion
_geom_torsion_publ_flag
O1 S1 N1 C1 . . . . -113.14(17) ?
C7 S1 N1 C1 . . . . 136.38(17) ?
S1 N1 C1 C6 . . . . -26.5(3) ?
S1 N1 C1 C2 . . . . 154.05(16) ?
S1 N1 C1 N1X . . . . -104.9(15) ?
C6 C1 C2 C3 . . . . -2.1(3) ?
N1 C1 C2 C3 . . . . 177.31(18) ?
N1X C1 C2 C3 . . . . 149.0(8) ?
C1 C2 C3 O2 . . . . -177.99(17) ?
C1 C2 C3 C4 . . . . 3.4(3) ?
C4 C3 O2 C11 . . . . 1.7(3) ?
C2 C3 O2 C11 . . . . -176.92(19) ?
O2 C3 C4 C5 . . . . 179.45(19) ?
C2 C3 C4 C5 . . . . -2.1(3) ?
C3 C4 C5 C6 . . . . -0.5(3) ?
C4 C5 C6 C1 . . . . 1.6(3) ?
C2 C1 C6 C5 . . . . -0.3(3) ?
N1 C1 C6 C5 . . . . -179.7(2) ?
N1X C1 C6 C5 . . . . -152.9(8) ?
O1 S1 C7 C9 . . . . -59.63(15) ?
N1 S1 C7 C9 . . . . 52.62(15) ?
O1 S1 C7 C8 . . . . 177.66(12) ?
N1 S1 C7 C8 . . . . -70.09(14) ?
O1 S1 C7 C10 . . . . 60.64(17) ?
N1 S1 C7 C10 . . . . 172.89(16) ?
C6 C1 N1X S1X . . . . -10.0(16) ?
C2 C1 N1X S1X . . . . -162.5(9) ?
N1 C1 N1X S1X . . . . 105(2) ?
O1X S1X N1X C1 . . . . 125.7(13) ?
C7X S1X N1X C1 . . . . -122.9(14) ?
O1X S1X C7X C8X . . . . -178.2(12) ?
N1X S1X C7X C8X . . . . 66.7(13) ?
O1X S1X C7X C10X . . . . -57.0(15) ?
N1X S1X C7X C10X . . . . -172.0(15) ?
O1X S1X C7X C9X . . . . 61.2(14) ?
N1X S1X C7X C9X . . . . -53.9(14) ?
